data_7223365
loop_
_publ_author_name
'Hong, Min'
'Yang, Yuanguang'
'Li, Chuan'
'Chang, Guoliang'
'Li, Dacheng'
'Li, Chenzhong'

_publ_section_title
;
 Studies of effect of molecular structure and alkyl groups bound with
 tin(IV) on their cytotoxicity of organotin(IV) 2-phenyl-4-selenazole
 carboxylates
;
_journal_name_full 'RSC Adv.'
_journal_paper_doi 10.1039/C5RA18445B
_journal_year 2015
_chemical_formula_sum 'C144 H192 N8 O20 Se6 Sn8'
_chemical_formula_weight 3778.34
_chemical_name_systematic
; 
 ? 
;
_space_group_IT_number 2
_symmetry_cell_setting triclinic
_symmetry_space_group_name_Hall '-P 1'
_symmetry_space_group_name_H-M 'P -1'
_atom_sites_solution_hydrogens geom
_atom_sites_solution_primary direct
_atom_sites_solution_secondary difmap
_audit_creation_method SHELXL-97
_audit_update_record
;
2015-04-25 deposited with the CCDC.
2015-11-18 downloaded from the CCDC.
;
_cell_angle_alpha 95.0770(10)
_cell_angle_beta 92.2830(10)
_cell_angle_gamma 112.183(2)
_cell_formula_units_Z 1
_cell_length_a 12.8180(12)
_cell_length_b 14.5201(14)
_cell_length_c 23.081(2)
_cell_measurement_reflns_used 2813
_cell_measurement_temperature 298(2)
_cell_measurement_theta_max 22.839
_cell_measurement_theta_min 2.5705
_cell_volume 3949.7(6)
_computing_cell_refinement 'Bruker SMART'
_computing_data_collection 'Bruker SMART'
_computing_data_reduction 'Bruker SHELXTL'
_computing_molecular_graphics 'Bruker SHELXTL'
_computing_publication_material 'Bruker SHELXTL'
_computing_structure_refinement 'SHELXL-97 (Sheldrick, 1997)'
_computing_structure_solution 'SHELXS-97 (Sheldrick, 1990)'
_diffrn_ambient_temperature 298(2)
_diffrn_measured_fraction_theta_full 0.985
_diffrn_measured_fraction_theta_max 0.985
_diffrn_measurement_device_type 'CCD area detector'
_diffrn_measurement_method 'phi and omega scans'
_diffrn_radiation_monochromator graphite
_diffrn_radiation_source 'fine-focus sealed tube'
_diffrn_radiation_type MoK\a
_diffrn_radiation_wavelength 0.71073
_diffrn_reflns_av_R_equivalents 0.0929
_diffrn_reflns_av_sigmaI/netI 0.2341
_diffrn_reflns_limit_h_max 10
_diffrn_reflns_limit_h_min -15
_diffrn_reflns_limit_k_max 17
_diffrn_reflns_limit_k_min -17
_diffrn_reflns_limit_l_max 27
_diffrn_reflns_limit_l_min -26
_diffrn_reflns_number 20077
_diffrn_reflns_theta_full 25.02
_diffrn_reflns_theta_max 25.02
_diffrn_reflns_theta_min 2.21
_exptl_absorpt_coefficient_mu 2.687
_exptl_absorpt_correction_T_max 0.7565
_exptl_absorpt_correction_T_min 0.5649
_exptl_absorpt_correction_type multi-scan
_exptl_absorpt_process_details sadabs
_exptl_crystal_colour colourless
_exptl_crystal_density_diffrn 1.588
_exptl_crystal_density_method 'not measured'
_exptl_crystal_description block
_exptl_crystal_F_000 1876
_exptl_crystal_size_max 0.24
_exptl_crystal_size_mid 0.19
_exptl_crystal_size_min 0.11
_refine_diff_density_max 4.326
_refine_diff_density_min -0.867
_refine_diff_density_rms 0.262
_refine_ls_extinction_method none
_refine_ls_goodness_of_fit_ref 1.042
_refine_ls_hydrogen_treatment constr
_refine_ls_matrix_type full
_refine_ls_number_parameters 807
_refine_ls_number_reflns 13721
_refine_ls_number_restraints 1993
_refine_ls_restrained_S_all 1.004
_refine_ls_R_factor_all 0.2688
_refine_ls_R_factor_gt 0.1361
_refine_ls_shift/su_max 0.001
_refine_ls_shift/su_mean 0.000
_refine_ls_structure_factor_coef Fsqd
_refine_ls_weighting_details 'calc w=1/[\s^2^(Fo^2^)+(0.2000P)^2^+0.0000P] where P=(Fo^2^+2Fc^2^)/3'
_refine_ls_weighting_scheme calc
_refine_ls_wR_factor_gt 0.3662
_refine_ls_wR_factor_ref 0.4255
_reflns_number_gt 4341
_reflns_number_total 13721
_reflns_threshold_expression >2sigma(I)
_cod_data_source_file c5ra18445b2.cif
_cod_data_source_block 111212f
_cod_depositor_comments
;
The following automatic conversions were performed:

'_symmetry_cell_setting' value 'Triclinic' changed to 'triclinic'
according to
/usr/data/users/saulius/crontab/automatic-downloads/rss-feeds/RSC/lib/dictionaries/cif_core.dic
dictionary named 'cif_core.dic' version 2.4.2 from 2011-04-26.

Automatic conversion script
Id: cif_fix_values 4268 2015-11-12 08:31:59Z antanas 
;
_cod_original_cell_volume 3949.7(7)
_cod_original_sg_symbol_H-M 'P-1   '
_cod_database_code 7223365

loop_
_symmetry_equiv_pos_as_xyz
'x, y, z'
'-x, -y, -z'

loop_
_atom_site_label
_atom_site_type_symbol
_atom_site_fract_x
_atom_site_fract_y
_atom_site_fract_z
_atom_site_U_iso_or_equiv
_atom_site_adp_type
_atom_site_occupancy
_atom_site_symmetry_multiplicity
_atom_site_calc_flag
_atom_site_refinement_flags
Sn1 Sn 0.50002(14) 0.11062(12) 0.52431(8) 0.0712(6) Uani 1 1 d .
Sn2 Sn 0.71573(14) 0.12897(13) 0.43186(8) 0.0741(6) Uani 1 1 d .
Sn3 Sn 0.61466(15) 0.57990(14) 0.03825(8) 0.0795(6) Uani 1 1 d .
Sn4 Sn 0.56011(17) 0.33159(14) 0.06226(8) 0.0854(7) Uani 1 1 d .
Se1 Se 0.8363(3) -0.2453(3) 0.28059(17) 0.1275(13) Uani 1 1 d U
Se2 Se 0.9056(3) 0.5552(2) 0.43058(17) 0.1266(13) Uani 1 1 d U
Se3 Se 0.9193(5) 0.3987(4) 0.2379(2) 0.0889(16) Uani 0.50 1 d PU
Se4 Se 0.0968(6) -0.0896(4) -0.0382(3) 0.124(2) Uani 0.50 1 d PU
O1 O 0.8513(16) 0.0647(15) 0.3528(8) 0.104(5) Uani 1 1 d U
O2 O 0.6971(15) -0.0250(13) 0.4001(8) 0.094(3) Uani 1 1 d U
O3 O 0.5982(11) 0.0516(10) 0.4666(5) 0.056(3) Uani 1 1 d U
O4 O 0.6384(14) 0.2330(14) 0.4868(7) 0.090(3) Uani 1 1 d U
O5 O 0.5999(18) 0.3613(15) 0.5162(9) 0.119(6) Uani 1 1 d U
O6 O 0.831(2) 0.6306(19) 0.1418(9) 0.130(6) Uani 1 1 d U
O7 O 0.6945(17) 0.4953(14) 0.0944(8) 0.106(4) Uani 1 1 d U
O8 O 0.5159(14) 0.4238(12) 0.0250(7) 0.085(3) Uani 1 1 d U
O9 O 0.4089(18) 0.2352(16) 0.0128(9) 0.125(4) Uani 1 1 d U
O10 O 0.448(2) 0.1244(17) 0.0537(11) 0.146(6) Uani 1 1 d U
N1 N 0.705(2) -0.199(2) 0.3580(11) 0.110(4) Uani 1 1 d U
N2 N 0.825(2) 0.3602(17) 0.4419(10) 0.096(4) Uani 1 1 d U
N3 N 0.765(2) 0.3643(19) 0.1508(10) 0.106(4) Uani 1 1 d U
N4 N 0.215(2) 0.1062(19) -0.0474(13) 0.137(5) Uani 1 1 d U
C1 C 0.5836(18) -0.3966(15) 0.3840(8) 0.113(5) Uani 1 1 d GU
H1 H 0.5763 -0.3420 0.4051 0.136 Uiso 1 1 calc R
C2 C 0.5195(16) -0.4932(18) 0.3959(8) 0.119(5) Uani 1 1 d GU
H2 H 0.4693 -0.5032 0.4249 0.143 Uiso 1 1 calc R
C3 C 0.5304(17) -0.5747(13) 0.3643(10) 0.127(6) Uani 1 1 d GU
H3 H 0.4876 -0.6393 0.3722 0.153 Uiso 1 1 calc R
C4 C 0.6054(19) -0.5597(14) 0.3209(9) 0.125(6) Uani 1 1 d GU
H4 H 0.6127 -0.6142 0.2998 0.151 Uiso 1 1 calc R
C5 C 0.6695(16) -0.4631(17) 0.3090(8) 0.121(5) Uani 1 1 d GU
H5 H 0.7196 -0.4530 0.2800 0.145 Uiso 1 1 calc R
C6 C 0.6585(16) -0.3815(13) 0.3406(9) 0.111(4) Uani 1 1 d GU
C7 C 0.721(3) -0.274(2) 0.3331(13) 0.108(4) Uani 1 1 d U
C8 C 0.849(2) -0.117(2) 0.3006(12) 0.102(5) Uani 1 1 d U
H8 H 0.9006 -0.0609 0.2861 0.123 Uiso 1 1 calc R
C9 C 0.777(3) -0.113(2) 0.3374(13) 0.100(4) Uani 1 1 d U
C10 C 0.775(3) -0.015(2) 0.3652(13) 0.096(4) Uani 1 1 d U
C11 C 0.9947(15) 0.3116(14) 0.3734(9) 0.109(4) Uani 1 1 d GU
H11 H 0.9267 0.2575 0.3743 0.131 Uiso 1 1 calc R
C12 C 1.086(2) 0.2971(13) 0.3494(8) 0.123(5) Uani 1 1 d GU
H12 H 1.0788 0.2334 0.3342 0.147 Uiso 1 1 calc R
C13 C 1.1876(16) 0.3780(18) 0.3480(9) 0.129(6) Uani 1 1 d GU
H13 H 1.2486 0.3683 0.3320 0.155 Uiso 1 1 calc R
C14 C 1.1981(15) 0.4733(14) 0.3706(9) 0.130(6) Uani 1 1 d GU
H14 H 1.2661 0.5274 0.3697 0.156 Uiso 1 1 calc R
C15 C 1.107(2) 0.4878(12) 0.3946(8) 0.119(5) Uani 1 1 d GU
H15 H 1.1140 0.5516 0.4098 0.143 Uiso 1 1 calc R
C16 C 1.0053(16) 0.4069(17) 0.3960(8) 0.112(4) Uani 1 1 d GU
C17 C 0.912(3) 0.424(2) 0.4178(13) 0.107(4) Uani 1 1 d U
C18 C 0.767(2) 0.487(2) 0.4627(13) 0.108(5) Uani 1 1 d U
H18 H 0.7161 0.5168 0.4734 0.130 Uiso 1 1 calc R
C19 C 0.750(3) 0.391(2) 0.4680(13) 0.101(4) Uani 1 1 d U
C20 C 0.661(3) 0.327(2) 0.4902(13) 0.096(4) Uani 1 1 d U
C21 C 0.371(2) 0.139(2) 0.4808(9) 0.100(5) Uani 1 1 d DU
H21A H 0.3008 0.1065 0.4986 0.120 Uiso 1 1 calc R
H21B H 0.3886 0.2101 0.4850 0.120 Uiso 1 1 calc R
C22 C 0.355(2) 0.101(2) 0.4179(10) 0.113(5) Uani 1 1 d DU
H22A H 0.3213 0.0290 0.4118 0.135 Uiso 1 1 calc R
H22B H 0.4263 0.1246 0.3999 0.135 Uiso 1 1 calc R
C23 C 0.262(3) 0.155(2) 0.3900(11) 0.133(7) Uani 1 1 d DU
H23A H 0.2133 0.1648 0.4191 0.159 Uiso 1 1 calc R
H23B H 0.3025 0.2180 0.3748 0.159 Uiso 1 1 calc R
C24 C 0.197(3) 0.074(3) 0.3424(14) 0.172(11) Uani 1 1 d DU
H24A H 0.2425 0.0783 0.3099 0.258 Uiso 1 1 calc R
H24B H 0.1289 0.0822 0.3303 0.258 Uiso 1 1 calc R
H24C H 0.1787 0.0101 0.3566 0.258 Uiso 1 1 calc R
C25 C 0.566(2) 0.158(2) 0.6082(11) 0.097(5) Uani 1 1 d U
H25A H 0.5313 0.2027 0.6236 0.117 Uiso 1 1 calc R
H25B H 0.5383 0.0993 0.6293 0.117 Uiso 1 1 calc R
C26 C 0.689(3) 0.208(2) 0.6251(13) 0.117(6) Uani 1 1 d U
H26A H 0.7253 0.1657 0.6075 0.140 Uiso 1 1 calc R
H26B H 0.7163 0.2697 0.6070 0.140 Uiso 1 1 calc R
C27 C 0.730(3) 0.233(2) 0.6867(13) 0.122(7) Uani 1 1 d U
H27A H 0.7297 0.1725 0.7019 0.147 Uiso 1 1 calc R
H27B H 0.6776 0.2541 0.7076 0.147 Uiso 1 1 calc R
C28 C 0.858(4) 0.321(3) 0.7012(18) 0.206(15) Uani 1 1 d U
H28A H 0.9112 0.3006 0.6810 0.309 Uiso 1 1 calc R
H28B H 0.8777 0.3300 0.7425 0.309 Uiso 1 1 calc R
H28C H 0.8587 0.3821 0.6886 0.309 Uiso 1 1 calc R
C29 C 0.659(2) 0.173(2) 0.3579(11) 0.097(4) Uani 1 1 d U
H29A H 0.6253 0.2204 0.3707 0.116 Uiso 1 1 calc R
H29B H 0.7239 0.2084 0.3374 0.116 Uiso 1 1 calc R
C30 C 0.573(2) 0.093(2) 0.3144(12) 0.103(5) Uani 1 1 d U
H30A H 0.6075 0.0476 0.2989 0.124 Uiso 1 1 calc R
H30B H 0.5089 0.0546 0.3345 0.124 Uiso 1 1 calc R
C31 C 0.534(3) 0.133(2) 0.2655(13) 0.117(6) Uani 1 1 d U
H31A H 0.5973 0.1682 0.2440 0.140 Uiso 1 1 calc R
H31B H 0.5023 0.1803 0.2808 0.140 Uiso 1 1 calc R
C32 C 0.444(3) 0.051(3) 0.2237(15) 0.152(10) Uani 1 1 d U
H32A H 0.4717 0.0004 0.2109 0.228 Uiso 1 1 calc R
H32B H 0.4263 0.0795 0.1905 0.228 Uiso 1 1 calc R
H32C H 0.3764 0.0210 0.2434 0.228 Uiso 1 1 calc R
C33 C 0.858(2) 0.1715(19) 0.4883(11) 0.096(4) Uani 1 1 d DU
H33A H 0.9203 0.2153 0.4688 0.115 Uiso 1 1 calc R
H33B H 0.8474 0.2119 0.5215 0.115 Uiso 1 1 calc R
C34 C 0.8959(19) 0.0941(16) 0.5121(11) 0.109(5) Uani 1 1 d DU
H34A H 0.8398 0.0583 0.5376 0.131 Uiso 1 1 calc R
H34B H 0.8933 0.0463 0.4794 0.131 Uiso 1 1 calc R
C35 C 1.001(2) 0.124(2) 0.5425(11) 0.126(7) Uani 1 1 d DU
H35A H 1.0156 0.0638 0.5469 0.151 Uiso 1 1 calc R
H35B H 0.9951 0.1519 0.5813 0.151 Uiso 1 1 calc R
C36 C 1.107(2) 0.199(2) 0.5193(14) 0.143(9) Uani 1 1 d DU
H36A H 1.0932 0.1991 0.4781 0.215 Uiso 1 1 calc R
H36B H 1.1695 0.1794 0.5263 0.215 Uiso 1 1 calc R
H36C H 1.1233 0.2643 0.5389 0.215 Uiso 1 1 calc R
C37 C 0.8172(16) 0.1632(16) 0.2059(8) 0.124(5) Uani 1 1 d GU
H37 H 0.8757 0.2027 0.2333 0.149 Uiso 1 1 calc R
C38 C 0.7847(19) 0.0598(17) 0.1996(9) 0.130(5) Uani 1 1 d GU
H38 H 0.8214 0.0302 0.2227 0.157 Uiso 1 1 calc R
C39 C 0.697(2) 0.0007(12) 0.1586(10) 0.135(6) Uani 1 1 d GU
H39 H 0.6755 -0.0685 0.1543 0.162 Uiso 1 1 calc R
C40 C 0.6422(16) 0.0449(16) 0.1241(8) 0.133(5) Uani 1 1 d GU
H40 H 0.5837 0.0053 0.0967 0.159 Uiso 1 1 calc R
C41 C 0.6748(18) 0.1483(17) 0.1305(8) 0.123(5) Uani 1 1 d GU
H41 H 0.6380 0.1779 0.1074 0.148 Uiso 1 1 calc R
C42 C 0.7622(18) 0.2074(12) 0.1714(9) 0.116(4) Uani 1 1 d GU
C43 C 0.795(3) 0.307(2) 0.1824(13) 0.112(4) Uani 1 1 d U
C44 C 0.886(3) 0.496(2) 0.2108(13) 0.120(5) Uani 1 1 d U
H44 H 0.9175 0.5618 0.2278 0.144 Uiso 1 1 calc R
C45 C 0.810(3) 0.464(3) 0.1620(13) 0.111(5) Uani 1 1 d U
C46 C 0.781(3) 0.546(3) 0.1351(15) 0.117(5) Uani 1 1 d U
C47 C -0.068(2) -0.0322(13) -0.1256(11) 0.150(6) Uani 1 1 d GU
H47 H -0.0831 -0.0953 -0.1139 0.180 Uiso 1 1 calc R
C48 C -0.1482(16) -0.0158(15) -0.1611(11) 0.155(6) Uani 1 1 d GU
H48 H -0.2168 -0.0680 -0.1732 0.186 Uiso 1 1 calc R
C49 C -0.1258(18) 0.0786(18) -0.1784(10) 0.146(7) Uani 1 1 d GU
H49 H -0.1794 0.0895 -0.2022 0.175 Uiso 1 1 calc R
C50 C -0.023(2) 0.1566(13) -0.1603(11) 0.149(6) Uani 1 1 d GU
H50 H -0.0084 0.2198 -0.1720 0.178 Uiso 1 1 calc R
C51 C 0.0567(16) 0.1403(15) -0.1248(11) 0.142(6) Uani 1 1 d GU
H51 H 0.1252 0.1925 -0.1127 0.171 Uiso 1 1 calc R
C52 C 0.0343(19) 0.0459(18) -0.1075(11) 0.145(5) Uani 1 1 d GU
C53 C 0.108(3) 0.034(2) -0.0669(16) 0.139(5) Uani 1 1 d U
C54 C 0.232(3) -0.027(2) 0.0007(15) 0.133(5) Uani 1 1 d U
H54 H 0.2709 -0.0605 0.0196 0.160 Uiso 1 1 calc R
C55 C 0.273(3) 0.072(2) -0.0001(16) 0.134(5) Uani 1 1 d U
C56 C 0.382(3) 0.147(3) 0.0241(15) 0.124(5) Uani 1 1 d U
C57 C 0.578(3) 0.658(2) 0.1142(13) 0.122(5) Uani 1 1 d U
H57A H 0.6490 0.6989 0.1363 0.146 Uiso 1 1 calc R
H57B H 0.5447 0.7031 0.1009 0.146 Uiso 1 1 calc R
C58 C 0.507(3) 0.599(2) 0.1514(14) 0.122(6) Uani 1 1 d U
H58A H 0.5351 0.5481 0.1609 0.146 Uiso 1 1 calc R
H58B H 0.4328 0.5641 0.1308 0.146 Uiso 1 1 calc R
C59 C 0.492(3) 0.656(3) 0.2114(14) 0.136(8) Uani 1 1 d U
H59A H 0.5590 0.6751 0.2381 0.163 Uiso 1 1 calc R
H59B H 0.4796 0.7161 0.2040 0.163 Uiso 1 1 calc R
C60 C 0.391(3) 0.584(3) 0.2368(16) 0.164(11) Uani 1 1 d U
H60A H 0.3265 0.5622 0.2088 0.247 Uiso 1 1 calc R
H60B H 0.3753 0.6161 0.2715 0.247 Uiso 1 1 calc R
H60C H 0.4063 0.5268 0.2461 0.247 Uiso 1 1 calc R
C61 C 0.751(2) 0.632(2) -0.0125(13) 0.121(5) Uani 1 1 d DU
H61A H 0.7203 0.6148 -0.0529 0.145 Uiso 1 1 calc R
H61B H 0.7804 0.7048 -0.0055 0.145 Uiso 1 1 calc R
C62 C 0.849(2) 0.604(3) -0.0084(14) 0.141(6) Uani 1 1 d DU
H62A H 0.8224 0.5335 -0.0024 0.169 Uiso 1 1 calc R
H62B H 0.8975 0.6414 0.0260 0.169 Uiso 1 1 calc RD
C63 C 0.922(2) 0.619(3) -0.0603(13) 0.155(8) Uani 1 1 d DU
H63A H 0.9120 0.6699 -0.0819 0.186 Uiso 1 1 calc R
H63B H 0.8975 0.5570 -0.0863 0.186 Uiso 1 1 calc R
C64 C 1.0463(18) 0.651(3) -0.0392(16) 0.209(12) Uani 1 1 d DU
H64A H 1.0744 0.7181 -0.0205 0.314 Uiso 1 1 calc RD
H64B H 1.0891 0.6471 -0.0720 0.314 Uiso 1 1 calc R
H64C H 1.0537 0.6068 -0.0120 0.314 Uiso 1 1 calc R
C65 C 0.499(2) 0.316(2) 0.1482(12) 0.121(5) Uani 1 1 d DU
H65A H 0.5055 0.2576 0.1632 0.146 Uiso 1 1 calc R
H65B H 0.5419 0.3746 0.1749 0.146 Uiso 1 1 calc R
C66 C 0.375(2) 0.303(3) 0.1412(12) 0.130(6) Uani 1 1 d DU
H66A H 0.3335 0.2463 0.1126 0.156 Uiso 1 1 calc R
H66B H 0.3693 0.3624 0.1280 0.156 Uiso 1 1 calc R
C67 C 0.323(2) 0.284(3) 0.2044(13) 0.151(8) Uani 1 1 d DU
H67A H 0.3182 0.2196 0.2151 0.181 Uiso 1 1 calc R
H67B H 0.3708 0.3359 0.2344 0.181 Uiso 1 1 calc R
C68 C 0.206(2) 0.288(3) 0.1971(14) 0.158(11) Uani 1 1 d DU
H68A H 0.1948 0.3264 0.2305 0.237 Uiso 1 1 calc R
H68B H 0.1497 0.2211 0.1937 0.237 Uiso 1 1 calc R
H68C H 0.2001 0.3186 0.1626 0.237 Uiso 1 1 calc R
C69 C 0.686(2) 0.312(2) 0.0121(13) 0.122(5) Uani 1 1 d U
H69A H 0.7316 0.3757 -0.0005 0.146 Uiso 1 1 calc R
H69B H 0.7344 0.2916 0.0368 0.146 Uiso 1 1 calc R
C70 C 0.638(3) 0.231(3) -0.0445(14) 0.140(6) Uani 1 1 d U
H70A H 0.5979 0.1646 -0.0329 0.168 Uiso 1 1 calc R
H70B H 0.5867 0.2477 -0.0693 0.168 Uiso 1 1 calc R
C71 C 0.735(3) 0.232(3) -0.0751(13) 0.142(8) Uani 1 1 d U
H71A H 0.7990 0.2562 -0.0464 0.171 Uiso 1 1 calc R
H71B H 0.7216 0.1634 -0.0884 0.171 Uiso 1 1 calc R
C72 C 0.768(3) 0.288(3) -0.1236(18) 0.174(11) Uani 1 1 d U
H72A H 0.8099 0.2589 -0.1478 0.261 Uiso 1 1 calc R
H72B H 0.8156 0.3560 -0.1099 0.261 Uiso 1 1 calc R
H72C H 0.7027 0.2862 -0.1459 0.261 Uiso 1 1 calc R

loop_
_atom_site_aniso_label
_atom_site_aniso_U_11
_atom_site_aniso_U_22
_atom_site_aniso_U_33
_atom_site_aniso_U_23
_atom_site_aniso_U_13
_atom_site_aniso_U_12
Sn1 0.0641(11) 0.0734(11) 0.0807(13) 0.0029(9) 0.0051(9) 0.0327(9)
Sn2 0.0592(11) 0.0856(12) 0.0771(13) 0.0135(9) 0.0041(9) 0.0266(9)
Sn3 0.0818(13) 0.0862(13) 0.0756(13) 0.0069(9) -0.0009(10) 0.0389(10)
Sn4 0.1005(15) 0.0961(14) 0.0749(13) 0.0151(10) 0.0027(11) 0.0539(11)
Se1 0.128(3) 0.143(3) 0.129(3) -0.009(2) 0.035(2) 0.074(2)
Se2 0.125(3) 0.086(2) 0.149(3) 0.033(2) 0.013(2) 0.0137(19)
Se3 0.105(4) 0.135(4) 0.056(3) 0.007(3) -0.039(3) 0.083(3)
Se4 0.120(5) 0.047(3) 0.157(6) 0.029(3) -0.024(4) -0.023(3)
O1 0.101(9) 0.116(9) 0.110(9) 0.013(8) 0.022(8) 0.055(8)
O2 0.095(6) 0.116(7) 0.087(7) 0.008(6) 0.008(6) 0.058(6)
O3 0.064(5) 0.079(6) 0.052(5) 0.013(5) -0.003(5) 0.059(4)
O4 0.087(6) 0.103(6) 0.092(6) 0.023(6) 0.008(5) 0.047(5)
O5 0.108(11) 0.118(11) 0.112(11) 0.022(10) 0.009(10) 0.020(9)
O6 0.143(12) 0.142(11) 0.103(11) 0.014(10) -0.029(10) 0.055(10)
O7 0.119(7) 0.121(7) 0.094(7) 0.013(6) 0.003(6) 0.066(6)
O8 0.100(7) 0.097(7) 0.075(7) 0.004(6) 0.005(6) 0.059(6)
O9 0.130(7) 0.110(7) 0.123(7) 0.014(7) -0.011(7) 0.034(7)
O10 0.143(11) 0.132(10) 0.146(11) 0.024(10) -0.028(10) 0.035(9)
N1 0.107(7) 0.133(7) 0.105(7) 0.001(7) 0.010(6) 0.067(6)
N2 0.097(6) 0.097(6) 0.103(6) 0.026(6) 0.007(6) 0.044(6)
N3 0.117(7) 0.127(7) 0.091(6) 0.005(6) -0.004(6) 0.067(6)
N4 0.130(8) 0.099(7) 0.154(8) 0.020(7) -0.019(7) 0.015(7)
C1 0.107(9) 0.139(9) 0.114(9) 0.012(9) 0.001(8) 0.071(8)
C2 0.112(9) 0.140(10) 0.116(10) 0.014(9) 0.003(9) 0.062(9)
C3 0.119(10) 0.150(10) 0.121(11) 0.015(10) 0.000(9) 0.062(9)
C4 0.118(10) 0.148(10) 0.120(10) 0.014(10) 0.006(9) 0.064(9)
C5 0.117(8) 0.141(9) 0.115(8) 0.004(8) 0.009(8) 0.064(8)
C6 0.109(8) 0.136(8) 0.110(8) 0.002(8) 0.010(7) 0.075(7)
C7 0.106(7) 0.131(8) 0.105(8) 0.004(7) 0.010(7) 0.069(7)
C8 0.107(8) 0.124(8) 0.102(8) 0.006(8) 0.015(8) 0.074(7)
C9 0.103(8) 0.121(8) 0.101(8) 0.001(7) 0.010(7) 0.072(7)
C10 0.097(7) 0.115(7) 0.094(7) 0.009(6) 0.006(6) 0.062(6)
C11 0.105(7) 0.119(7) 0.107(7) 0.026(7) 0.003(7) 0.044(7)
C12 0.115(9) 0.124(9) 0.121(9) 0.027(8) 0.009(9) 0.033(8)
C13 0.120(10) 0.130(10) 0.127(10) 0.022(9) 0.010(9) 0.033(9)
C14 0.118(9) 0.130(9) 0.125(9) 0.026(9) 0.008(9) 0.027(9)
C15 0.111(8) 0.118(8) 0.123(8) 0.024(8) 0.008(8) 0.033(7)
C16 0.109(7) 0.114(7) 0.112(7) 0.025(7) 0.005(7) 0.038(7)
C17 0.104(7) 0.107(7) 0.111(7) 0.024(7) 0.009(7) 0.039(6)
C18 0.103(8) 0.104(8) 0.116(8) 0.021(8) 0.012(8) 0.035(7)
C19 0.099(7) 0.100(7) 0.105(7) 0.022(7) 0.005(7) 0.039(7)
C20 0.096(7) 0.105(7) 0.092(7) 0.019(7) 0.002(6) 0.045(6)
C21 0.092(8) 0.122(9) 0.092(8) 0.013(8) 0.002(8) 0.046(7)
C22 0.101(9) 0.139(9) 0.099(9) 0.016(9) 0.003(9) 0.048(8)
C23 0.109(13) 0.172(14) 0.115(13) 0.018(12) -0.006(12) 0.053(12)
C24 0.137(19) 0.20(2) 0.17(2) 0.016(19) 0.001(18) 0.058(18)
C25 0.091(8) 0.116(9) 0.091(8) 0.020(8) -0.004(8) 0.046(8)
C26 0.106(10) 0.137(10) 0.097(10) 0.022(10) -0.008(10) 0.035(9)
C27 0.111(13) 0.144(14) 0.097(13) 0.016(12) -0.020(12) 0.035(12)
C28 0.17(2) 0.22(3) 0.18(2) 0.01(2) -0.01(2) 0.03(2)
C29 0.097(7) 0.107(7) 0.094(7) 0.013(6) 0.007(6) 0.048(6)
C30 0.098(8) 0.125(8) 0.092(8) 0.011(8) 0.000(8) 0.048(7)
C31 0.120(10) 0.135(10) 0.103(10) 0.014(9) -0.004(9) 0.059(9)
C32 0.130(17) 0.175(17) 0.133(17) 0.030(16) -0.001(15) 0.037(15)
C33 0.091(7) 0.114(7) 0.097(7) 0.017(7) 0.004(7) 0.056(6)
C34 0.106(9) 0.119(9) 0.102(9) 0.012(8) -0.010(8) 0.046(8)
C35 0.115(13) 0.139(13) 0.121(13) 0.025(12) -0.022(12) 0.045(11)
C36 0.127(18) 0.178(19) 0.154(19) 0.024(17) -0.006(16) 0.091(15)
C37 0.135(8) 0.141(8) 0.104(8) 0.007(8) -0.008(7) 0.064(8)
C38 0.142(9) 0.144(9) 0.111(9) 0.009(9) -0.005(8) 0.064(8)
C39 0.147(10) 0.144(10) 0.117(10) -0.001(9) -0.001(9) 0.065(9)
C40 0.143(9) 0.143(9) 0.116(9) 0.008(9) -0.004(8) 0.063(8)
C41 0.136(8) 0.136(8) 0.110(8) 0.008(7) -0.005(7) 0.069(7)
C42 0.128(7) 0.137(7) 0.099(7) 0.010(7) -0.008(7) 0.071(7)
C43 0.125(7) 0.133(7) 0.093(7) 0.007(7) -0.009(7) 0.070(7)
C44 0.129(8) 0.136(8) 0.094(8) -0.003(8) -0.006(8) 0.057(7)
C45 0.120(8) 0.137(8) 0.091(7) 0.009(7) -0.005(7) 0.067(7)
C46 0.127(8) 0.137(8) 0.098(8) 0.018(8) 0.002(7) 0.062(7)
C47 0.138(9) 0.104(8) 0.172(9) 0.018(8) -0.024(8) 0.008(8)
C48 0.138(10) 0.116(10) 0.175(11) 0.020(10) -0.028(10) 0.012(9)
C49 0.135(11) 0.108(10) 0.166(11) 0.021(10) -0.031(10) 0.017(10)
C50 0.134(10) 0.112(10) 0.169(11) 0.016(9) -0.018(10) 0.015(9)
C51 0.131(10) 0.105(9) 0.163(10) 0.020(9) -0.018(9) 0.017(9)
C52 0.132(9) 0.104(8) 0.165(9) 0.014(8) -0.020(8) 0.010(8)
C53 0.131(8) 0.100(7) 0.160(8) 0.015(7) -0.019(8) 0.016(7)
C54 0.133(9) 0.096(8) 0.153(9) 0.028(8) -0.013(8) 0.023(8)
C55 0.127(8) 0.097(8) 0.151(9) 0.020(8) -0.023(8) 0.017(8)
C56 0.129(7) 0.107(7) 0.128(7) 0.015(7) -0.011(7) 0.038(7)
C57 0.133(10) 0.137(10) 0.105(10) 0.016(9) 0.010(9) 0.061(9)
C58 0.131(11) 0.134(11) 0.112(11) 0.010(10) 0.021(10) 0.063(9)
C59 0.147(14) 0.149(14) 0.116(14) 0.018(12) 0.009(13) 0.061(12)
C60 0.18(2) 0.17(2) 0.15(2) 0.013(18) 0.019(19) 0.072(18)
C61 0.132(10) 0.136(10) 0.109(9) 0.022(9) 0.011(9) 0.066(9)
C62 0.151(11) 0.150(11) 0.123(11) 0.027(10) 0.017(10) 0.057(10)
C63 0.165(14) 0.152(14) 0.138(14) 0.026(13) 0.027(13) 0.047(13)
C64 0.239(17) 0.19(2) 0.20(2) 0.059(19) 0.01(2) 0.07(2)
C65 0.127(8) 0.125(8) 0.107(8) 0.004(7) 0.003(7) 0.045(7)
C66 0.132(9) 0.128(9) 0.115(9) 0.010(9) -0.006(9) 0.035(9)
C67 0.138(14) 0.157(13) 0.125(13) -0.008(13) 0.013(13) 0.025(13)
C68 0.14(2) 0.17(2) 0.17(2) -0.01(2) 0.02(2) 0.073(19)
C69 0.127(8) 0.126(8) 0.118(8) 0.010(7) 0.000(7) 0.058(7)
C70 0.143(11) 0.141(10) 0.136(11) 0.017(10) 0.000(10) 0.055(10)
C71 0.143(14) 0.157(14) 0.138(14) 0.017(13) 0.024(13) 0.068(12)
C72 0.17(2) 0.18(2) 0.19(2) 0.011(19) 0.028(19) 0.089(17)

loop_
_atom_type_symbol
_atom_type_description
_atom_type_scat_dispersion_real
_atom_type_scat_dispersion_imag
_atom_type_scat_source
C C 0.0033 0.0016 'International Tables Vol C Tables 4.2.6.8 and 6.1.1.4'
H H 0.0000 0.0000 'International Tables Vol C Tables 4.2.6.8 and 6.1.1.4'
N N 0.0061 0.0033 'International Tables Vol C Tables 4.2.6.8 and 6.1.1.4'
O O 0.0106 0.0060 'International Tables Vol C Tables 4.2.6.8 and 6.1.1.4'
Se Se -0.0929 2.2259 'International Tables Vol C Tables 4.2.6.8 and 6.1.1.4'
Sn Sn -0.6537 1.4246 'International Tables Vol C Tables 4.2.6.8 and 6.1.1.4'

loop_
_geom_angle_atom_site_label_1
_geom_angle_atom_site_label_2
_geom_angle_atom_site_label_3
_geom_angle
_geom_angle_site_symmetry_1
_geom_angle_site_symmetry_3
C25 Sn1 C21 128.0(10) . .
C25 Sn1 O3 116.3(8) . .
C21 Sn1 O3 114.2(7) . .
C25 Sn1 O3 98.9(9) . 2_656
C21 Sn1 O3 97.6(9) . 2_656
O3 Sn1 O3 83.9(5) . 2_656
C25 Sn1 O4 94.4(9) . .
C21 Sn1 O4 93.7(9) . .
O3 Sn1 O4 67.8(6) . .
O3 Sn1 O4 151.6(6) 2_656 .
O3 Sn2 C33 108.7(9) . .
O3 Sn2 C29 109.3(9) . .
C33 Sn2 C29 139.8(11) . .
O3 Sn2 O2 75.9(6) . .
C33 Sn2 O2 100.3(8) . .
C29 Sn2 O2 101.2(8) . .
O3 Sn2 O4 71.1(6) . .
C33 Sn2 O4 93.6(8) . .
C29 Sn2 O4 86.5(8) . .
O2 Sn2 O4 146.8(7) . .
C61 Sn3 O8 116.5(10) . .
C61 Sn3 O8 98.0(9) . 2_665
O8 Sn3 O8 79.5(6) . 2_665
C61 Sn3 C57 127.9(13) . .
O8 Sn3 C57 114.5(10) . .
O8 Sn3 C57 100.9(9) 2_665 .
C61 Sn3 O7 94.8(9) . .
O8 Sn3 O7 69.9(6) . .
O8 Sn3 O7 149.4(7) 2_665 .
C57 Sn3 O7 92.8(10) . .
C61 Sn3 Sn3 112.3(9) . 2_665
O8 Sn3 Sn3 40.1(4) . 2_665
O8 Sn3 Sn3 39.3(4) 2_665 2_665
C57 Sn3 Sn3 113.0(9) . 2_665
O7 Sn3 Sn3 110.0(5) . 2_665
O8 Sn4 C69 104.9(10) . .
O8 Sn4 O9 78.2(8) . .
C69 Sn4 O9 102.1(9) . .
O8 Sn4 C65 110.8(9) . .
C69 Sn4 C65 141.6(11) . .
O9 Sn4 C65 98.3(9) . .
O8 Sn4 O7 72.2(7) . .
C69 Sn4 O7 87.0(9) . .
O9 Sn4 O7 150.4(7) . .
C65 Sn4 O7 91.0(9) . .
C8 Se1 C7 82.8(14) . .
C18 Se2 C17 84.8(14) . .
C44 Se3 C43 85.7(14) . .
C54 Se4 C53 90.0(15) . .
C10 O2 Sn2 105.4(18) . .
Sn2 O3 Sn1 123.4(6) . .
Sn2 O3 Sn1 140.5(6) . 2_656
Sn1 O3 Sn1 96.1(5) . 2_656
C20 O4 Sn1 130(2) . .
C20 O4 Sn2 132(2) . .
Sn1 O4 Sn2 97.7(7) . .
C46 O7 Sn3 120.5(19) . .
C46 O7 Sn4 142(2) . .
Sn3 O7 Sn4 96.5(7) . .
Sn4 O8 Sn3 121.2(8) . .
Sn4 O8 Sn3 138.1(9) . 2_665
Sn3 O8 Sn3 100.5(6) . 2_665
C56 O9 Sn4 111(2) . .
C7 N1 C9 109(3) . .
C17 N2 C19 121(3) . .
C43 N3 C45 122(3) . .
C53 N4 C55 112(3) . .
C2 C1 C6 120.0 . .
C2 C1 H1 120.0 . .
C6 C1 H1 120.0 . .
C3 C2 C1 120.0 . .
C3 C2 H2 120.0 . .
C1 C2 H2 120.0 . .
C2 C3 C4 120.0 . .
C2 C3 H3 120.0 . .
C4 C3 H3 120.0 . .
C3 C4 C5 120.0 . .
C3 C4 H4 120.0 . .
C5 C4 H4 120.0 . .
C6 C5 C4 120.0 . .
C6 C5 H5 120.0 . .
C4 C5 H5 120.0 . .
C5 C6 C1 120.0 . .
C5 C6 C7 126.4(19) . .
C1 C6 C7 113.6(19) . .
N1 C7 C6 127(3) . .
N1 C7 Se1 116(3) . .
C6 C7 Se1 116.8(19) . .
C9 C8 Se1 111(3) . .
C9 C8 H8 124.4 . .
Se1 C8 H8 124.4 . .
C8 C9 N1 121(3) . .
C8 C9 C10 122(3) . .
N1 C9 C10 116(3) . .
O1 C10 O2 129(3) . .
O1 C10 C9 117(3) . .
O2 C10 C9 114(3) . .
C12 C11 C16 120.0 . .
C12 C11 H11 120.0 . .
C16 C11 H11 120.0 . .
C11 C12 C13 120.0 . .
C11 C12 H12 120.0 . .
C13 C12 H12 120.0 . .
C12 C13 C14 120.0 . .
C12 C13 H13 120.0 . .
C14 C13 H13 120.0 . .
C13 C14 C15 120.0 . .
C13 C14 H14 120.0 . .
C15 C14 H14 120.0 . .
C14 C15 C16 120.0 . .
C14 C15 H15 120.0 . .
C16 C15 H15 120.0 . .
C15 C16 C11 120.0 . .
C15 C16 C17 119(2) . .
C11 C16 C17 121(2) . .
N2 C17 C16 128(3) . .
N2 C17 Se2 108(2) . .
C16 C17 Se2 124(2) . .
C19 C18 Se2 112(2) . .
C19 C18 H18 124.2 . .
Se2 C18 H18 124.2 . .
C20 C19 C18 124(3) . .
C20 C19 N2 121(3) . .
C18 C19 N2 114(3) . .
O5 C20 O4 119(3) . .
O5 C20 C19 118(3) . .
O4 C20 C19 123(3) . .
C22 C21 Sn1 112.2(17) . .
C22 C21 H21A 109.2 . .
Sn1 C21 H21A 109.2 . .
C22 C21 H21B 109.2 . .
Sn1 C21 H21B 109.2 . .
H21A C21 H21B 107.9 . .
C21 C22 C23 102.5(19) . .
C21 C22 H22A 111.3 . .
C23 C22 H22A 111.3 . .
C21 C22 H22B 111.3 . .
C23 C22 H22B 111.3 . .
H22A C22 H22B 109.2 . .
C24 C23 C22 99(2) . .
C24 C23 H23A 111.9 . .
C22 C23 H23A 111.9 . .
C24 C23 H23B 111.9 . .
C22 C23 H23B 111.9 . .
H23A C23 H23B 109.6 . .
C23 C24 H24A 109.5 . .
C23 C24 H24B 109.5 . .
H24A C24 H24B 109.5 . .
C23 C24 H24C 109.5 . .
H24A C24 H24C 109.5 . .
H24B C24 H24C 109.5 . .
C26 C25 Sn1 123(2) . .
C26 C25 H25A 106.5 . .
Sn1 C25 H25A 106.5 . .
C26 C25 H25B 106.5 . .
Sn1 C25 H25B 106.5 . .
H25A C25 H25B 106.5 . .
C27 C26 C25 120(3) . .
C27 C26 H26A 107.3 . .
C25 C26 H26A 107.3 . .
C27 C26 H26B 107.3 . .
C25 C26 H26B 107.3 . .
H26A C26 H26B 106.9 . .
C26 C27 C28 116(3) . .
C26 C27 H27A 108.3 . .
C28 C27 H27A 108.3 . .
C26 C27 H27B 108.3 . .
C28 C27 H27B 108.3 . .
H27A C27 H27B 107.4 . .
C27 C28 H28A 109.5 . .
C27 C28 H28B 109.5 . .
H28A C28 H28B 109.5 . .
C27 C28 H28C 109.5 . .
H28A C28 H28C 109.5 . .
H28B C28 H28C 109.5 . .
C30 C29 Sn2 118.5(19) . .
C30 C29 H29A 107.7 . .
Sn2 C29 H29A 107.7 . .
C30 C29 H29B 107.7 . .
Sn2 C29 H29B 107.7 . .
H29A C29 H29B 107.1 . .
C31 C30 C29 114(3) . .
C31 C30 H30A 108.8 . .
C29 C30 H30A 108.8 . .
C31 C30 H30B 108.8 . .
C29 C30 H30B 108.8 . .
H30A C30 H30B 107.7 . .
C30 C31 C32 113(3) . .
C30 C31 H31A 109.0 . .
C32 C31 H31A 109.0 . .
C30 C31 H31B 109.0 . .
C32 C31 H31B 109.0 . .
H31A C31 H31B 107.8 . .
C31 C32 H32A 109.5 . .
C31 C32 H32B 109.5 . .
H32A C32 H32B 109.5 . .
C31 C32 H32C 109.5 . .
H32A C32 H32C 109.5 . .
H32B C32 H32C 109.5 . .
C34 C33 Sn2 120.9(16) . .
C34 C33 H33A 107.1 . .
Sn2 C33 H33A 107.1 . .
C34 C33 H33B 107.1 . .
Sn2 C33 H33B 107.1 . .
H33A C33 H33B 106.8 . .
C35 C34 C33 120.1(15) . .
C35 C34 H34A 107.3 . .
C33 C34 H34A 107.3 . .
C35 C34 H34B 107.3 . .
C33 C34 H34B 107.3 . .
H34A C34 H34B 106.9 . .
C34 C35 C36 120.7(15) . .
C34 C35 H35A 107.1 . .
C36 C35 H35A 107.1 . .
C34 C35 H35B 107.1 . .
C36 C35 H35B 107.1 . .
H35A C35 H35B 106.8 . .
C35 C36 H36A 109.5 . .
C35 C36 H36B 109.5 . .
H36A C36 H36B 109.5 . .
C35 C36 H36C 109.5 . .
H36A C36 H36C 109.5 . .
H36B C36 H36C 109.5 . .
C38 C37 C42 120.0 . .
C38 C37 H37 120.0 . .
C42 C37 H37 120.0 . .
C37 C38 C39 120.0 . .
C37 C38 H38 120.0 . .
C39 C38 H38 120.0 . .
C40 C39 C38 120.0 . .
C40 C39 H39 120.0 . .
C38 C39 H39 120.0 . .
C39 C40 C41 120.0 . .
C39 C40 H40 120.0 . .
C41 C40 H40 120.0 . .
C40 C41 C42 120.0 . .
C40 C41 H41 120.0 . .
C42 C41 H41 120.0 . .
C43 C42 C41 124(2) . .
C43 C42 C37 116(2) . .
C41 C42 C37 120.0 . .
N3 C43 C42 126(3) . .
N3 C43 Se3 106(2) . .
C42 C43 Se3 127(2) . .
C45 C44 Se3 114(2) . .
C45 C44 H44 123.0 . .
Se3 C44 H44 123.0 . .
N3 C45 C44 112(3) . .
N3 C45 C46 131(3) . .
C44 C45 C46 116(3) . .
O6 C46 O7 127(3) . .
O6 C46 C45 128(4) . .
O7 C46 C45 104(3) . .
C48 C47 C52 120.0 . .
C48 C47 H47 120.0 . .
C52 C47 H47 120.0 . .
C47 C48 C49 120.0 . .
C47 C48 H48 120.0 . .
C49 C48 H48 120.0 . .
C50 C49 C48 120.0 . .
C50 C49 H49 120.0 . .
C48 C49 H49 120.0 . .
C49 C50 C51 120.0 . .
C49 C50 H50 120.0 . .
C51 C50 H50 120.0 . .
C52 C51 C50 120.0 . .
C52 C51 H51 120.0 . .
C50 C51 H51 120.0 . .
C53 C52 C51 119(2) . .
C53 C52 C47 121(2) . .
C51 C52 C47 120.0 . .
C52 C53 N4 125(3) . .
C52 C53 Se4 126(2) . .
N4 C53 Se4 108(2) . .
C55 C54 Se4 113(3) . .
C55 C54 H54 123.5 . .
Se4 C54 H54 123.5 . .
C54 C55 C56 129(3) . .
C54 C55 N4 114(3) . .
C56 C55 N4 114(3) . .
O10 C56 O9 120(3) . .
O10 C56 C55 121(3) . .
O9 C56 C55 119(3) . .
C58 C57 Sn3 116(2) . .
C58 C57 H57A 108.3 . .
Sn3 C57 H57A 108.3 . .
C58 C57 H57B 108.3 . .
Sn3 C57 H57B 108.3 . .
H57A C57 H57B 107.4 . .
C57 C58 C59 116(3) . .
C57 C58 H58A 108.3 . .
C59 C58 H58A 108.3 . .
C57 C58 H58B 108.3 . .
C59 C58 H58B 108.3 . .
H58A C58 H58B 107.4 . .
C60 C59 C58 106(3) . .
C60 C59 H59A 110.5 . .
C58 C59 H59A 110.5 . .
C60 C59 H59B 110.5 . .
C58 C59 H59B 110.5 . .
H59A C59 H59B 108.7 . .
C59 C60 H60A 109.5 . .
C59 C60 H60B 109.5 . .
H60A C60 H60B 109.5 . .
C59 C60 H60C 109.5 . .
H60A C60 H60C 109.5 . .
H60B C60 H60C 109.5 . .
C62 C61 Sn3 124(2) . .
C62 C61 H61A 106.5 . .
Sn3 C61 H61A 106.5 . .
C62 C61 H61B 106.5 . .
Sn3 C61 H61B 106.5 . .
H61A C61 H61B 106.5 . .
C61 C62 C63 117(2) . .
C61 C62 H62A 108.1 . .
C63 C62 H62A 108.1 . .
C61 C62 H62B 108.1 . .
C63 C62 H62B 108.1 . .
H62A C62 H62B 107.3 . .
C62 C63 C64 110(2) . .
C62 C63 H63A 109.6 . .
C64 C63 H63A 109.6 . .
C62 C63 H63B 109.6 . .
C64 C63 H63B 109.6 . .
H63A C63 H63B 108.2 . .
C63 C64 H64A 109.5 . .
C63 C64 H64B 109.5 . .
H64A C64 H64B 109.5 . .
C63 C64 H64C 109.5 . .
H64A C64 H64C 109.5 . .
H64B C64 H64C 109.5 . .
C66 C65 Sn4 106.3(18) . .
C66 C65 H65A 110.5 . .
Sn4 C65 H65A 110.5 . .
C66 C65 H65B 110.5 . .
Sn4 C65 H65B 110.5 . .
H65A C65 H65B 108.7 . .
C65 C66 C67 108(2) . .
C65 C66 H66A 110.1 . .
C67 C66 H66A 110.1 . .
C65 C66 H66B 110.1 . .
C67 C66 H66B 110.1 . .
H66A C66 H66B 108.4 . .
C68 C67 C66 106(2) . .
C68 C67 H67A 110.6 . .
C66 C67 H67A 110.6 . .
C68 C67 H67B 110.6 . .
C66 C67 H67B 110.6 . .
H67A C67 H67B 108.7 . .
C67 C68 H68A 109.5 . .
C67 C68 H68B 109.5 . .
H68A C68 H68B 109.5 . .
C67 C68 H68C 109.5 . .
H68A C68 H68C 109.5 . .
H68B C68 H68C 109.5 . .
C70 C69 Sn4 114.8(17) . .
C70 C69 H69A 108.6 . .
Sn4 C69 H69A 108.6 . .
C70 C69 H69B 108.6 . .
Sn4 C69 H69B 108.6 . .
H69A C69 H69B 107.6 . .
C71 C70 C69 107(3) . .
C71 C70 H70A 110.4 . .
C69 C70 H70A 110.4 . .
C71 C70 H70B 110.4 . .
C69 C70 H70B 110.4 . .
H70A C70 H70B 108.6 . .
C72 C71 C70 122(3) . .
C72 C71 H71A 106.8 . .
C70 C71 H71A 106.8 . .
C72 C71 H71B 106.8 . .
C70 C71 H71B 106.8 . .
H71A C71 H71B 106.7 . .
C71 C72 H72A 109.5 . .
C71 C72 H72B 109.5 . .
H72A C72 H72B 109.5 . .
C71 C72 H72C 109.5 . .
H72A C72 H72C 109.5 . .
H72B C72 H72C 109.5 . .

loop_
_geom_bond_atom_site_label_1
_geom_bond_atom_site_label_2
_geom_bond_distance
_geom_bond_site_symmetry_2
Sn1 C25 2.03(2) .
Sn1 C21 2.09(2) .
Sn1 O3 2.199(12) .
Sn1 O3 2.247(14) 2_656
Sn1 O4 2.251(18) .
Sn2 O3 1.775(14) .
Sn2 C33 2.05(2) .
Sn2 C29 2.07(3) .
Sn2 O2 2.210(17) .
Sn2 O4 2.401(17) .
Sn3 C61 2.08(3) .
Sn3 O8 2.124(17) .
Sn3 O8 2.159(15) 2_665
Sn3 C57 2.17(3) .
Sn3 O7 2.316(18) .
Sn3 Sn3 3.294(4) 2_665
Sn4 O8 1.894(15) .
Sn4 C69 2.11(3) .
Sn4 O9 2.12(2) .
Sn4 C65 2.16(3) .
Sn4 O7 2.38(2) .
Se1 C8 1.83(3) .
Se1 C7 1.90(3) .
Se2 C18 1.90(3) .
Se2 C17 1.94(3) .
Se3 C44 1.77(3) .
Se3 C43 1.97(3) .
Se4 C54 1.79(3) .
Se4 C53 1.93(4) .
O1 C10 1.27(3) .
O2 C10 1.28(3) .
O3 Sn1 2.247(14) 2_656
O4 C20 1.28(3) .
O5 C20 1.22(3) .
O6 C46 1.14(4) .
O7 C46 1.36(4) .
O8 Sn3 2.159(15) 2_665
O9 C56 1.24(3) .
O10 C56 1.22(4) .
N1 C7 1.28(3) .
N1 C9 1.38(4) .
N2 C17 1.33(3) .
N2 C19 1.35(3) .
N3 C43 1.31(3) .
N3 C45 1.34(3) .
N4 C53 1.40(4) .
N4 C55 1.52(4) .
C1 C2 1.3900 .
C1 C6 1.3900 .
C1 H1 0.9300 .
C2 C3 1.3900 .
C2 H2 0.9300 .
C3 C4 1.3900 .
C3 H3 0.9300 .
C4 C5 1.3900 .
C4 H4 0.9300 .
C5 C6 1.3900 .
C5 H5 0.9300 .
C6 C7 1.49(3) .
C8 C9 1.29(3) .
C8 H8 0.9300 .
C9 C10 1.52(4) .
C11 C12 1.3900 .
C11 C16 1.3900 .
C11 H11 0.9300 .
C12 C13 1.3900 .
C12 H12 0.9300 .
C13 C14 1.3900 .
C13 H13 0.9300 .
C14 C15 1.3900 .
C14 H14 0.9300 .
C15 C16 1.3900 .
C15 H15 0.9300 .
C16 C17 1.41(3) .
C18 C19 1.35(4) .
C18 H18 0.9300 .
C19 C20 1.32(4) .
C21 C22 1.481(17) .
C21 H21A 0.9700 .
C21 H21B 0.9700 .
C22 C23 1.78(4) .
C22 H22A 0.9700 .
C22 H22B 0.9700 .
C23 C24 1.495(18) .
C23 H23A 0.9700 .
C23 H23B 0.9700 .
C24 H24A 0.9600 .
C24 H24B 0.9600 .
C24 H24C 0.9600 .
C25 C26 1.49(3) .
C25 H25A 0.9700 .
C25 H25B 0.9700 .
C26 C27 1.46(3) .
C26 H26A 0.9700 .
C26 H26B 0.9700 .
C27 C28 1.65(4) .
C27 H27A 0.9700 .
C27 H27B 0.9700 .
C28 H28A 0.9600 .
C28 H28B 0.9600 .
C28 H28C 0.9600 .
C29 C30 1.52(3) .
C29 H29A 0.9700 .
C29 H29B 0.9700 .
C30 C31 1.47(3) .
C30 H30A 0.9700 .
C30 H30B 0.9700 .
C31 C32 1.53(4) .
C31 H31A 0.9700 .
C31 H31B 0.9700 .
C32 H32A 0.9600 .
C32 H32B 0.9600 .
C32 H32C 0.9600 .
C33 C34 1.518(16) .
C33 H33A 0.9700 .
C33 H33B 0.9700 .
C34 C35 1.391(13) .
C34 H34A 0.9700 .
C34 H34B 0.9700 .
C35 C36 1.530(17) .
C35 H35A 0.9700 .
C35 H35B 0.9700 .
C36 H36A 0.9600 .
C36 H36B 0.9600 .
C36 H36C 0.9600 .
C37 C38 1.3900 .
C37 C42 1.3900 .
C37 H37 0.9300 .
C38 C39 1.3900 .
C38 H38 0.9300 .
C39 C40 1.3900 .
C39 H39 0.9300 .
C40 C41 1.3900 .
C40 H40 0.9300 .
C41 C42 1.3900 .
C41 H41 0.9300 .
C42 C43 1.34(3) .
C44 C45 1.39(4) .
C44 H44 0.9300 .
C45 C46 1.54(4) .
C47 C48 1.3900 .
C47 C52 1.3900 .
C47 H47 0.9300 .
C48 C49 1.3900 .
C48 H48 0.9300 .
C49 C50 1.3900 .
C49 H49 0.9300 .
C50 C51 1.3900 .
C50 H50 0.9300 .
C51 C52 1.3900 .
C51 H51 0.9300 .
C52 C53 1.37(4) .
C54 C55 1.34(4) .
C54 H54 0.9300 .
C55 C56 1.47(4) .
C57 C58 1.39(4) .
C57 H57A 0.9700 .
C57 H57B 0.9700 .
C58 C59 1.61(4) .
C58 H58A 0.9700 .
C58 H58B 0.9700 .
C59 C60 1.51(4) .
C59 H59A 0.9700 .
C59 H59B 0.9700 .
C60 H60A 0.9600 .
C60 H60B 0.9600 .
C60 H60C 0.9600 .
C61 C62 1.471(18) .
C61 H61A 0.9700 .
C61 H61B 0.9700 .
C62 C63 1.52(4) .
C62 H62A 0.9700 .
C62 H62B 0.9700 .
C63 C64 1.532(17) .
C63 H63A 0.9700 .
C63 H63B 0.9700 .
C64 H64A 0.9600 .
C64 H64B 0.9600 .
C64 H64C 0.9600 .
C65 C66 1.525(17) .
C65 H65A 0.9700 .
C65 H65B 0.9700 .
C66 C67 1.63(4) .
C66 H66A 0.9700 .
C66 H66B 0.9700 .
C67 C68 1.528(18) .
C67 H67A 0.9700 .
C67 H67B 0.9700 .
C68 H68A 0.9600 .
C68 H68B 0.9600 .
C68 H68C 0.9600 .
C69 C70 1.61(4) .
C69 H69A 0.9700 .
C69 H69B 0.9700 .
C70 C71 1.441(19) .
C70 H70A 0.9700 .
C70 H70B 0.9700 .
C71 C72 1.42(4) .
C71 H71A 0.9700 .
C71 H71B 0.9700 .
C72 H72A 0.9600 .
C72 H72B 0.9600 .
C72 H72C 0.9600 .
